data_4114896
loop_
_publ_author_name
'Jonathan Bould'
'Robert Greatrex'
'John D. Kennedy'
'Daniel L. Ormsby'
'Michael G. S. Londesborough'
'Karen L. F. Callaghan'
'Mark Thornton-Pett'
'Trevor R. Spalding'
'Simon J. Teat'
'William Clegg'
'Hong Fang'
'Nigam P. Rath'
'Lawrence Barton'

_publ_section_title
;
 Structural Chemistry of arachno-Nonaboranes
;
_journal_name_full 'Journal of the American Chemical Society'
_journal_page_first 7429
_journal_page_last 7439
_journal_paper_doi 10.1021/ja025700d
_journal_volume 124
_journal_year 2002
_chemical_formula_sum 'C4 H24 B9 Br2 N'
_chemical_formula_weight 343.35
_chemical_name_systematic
; 
 ? 
;
_space_group_IT_number 14
_symmetry_cell_setting monoclinic
_symmetry_space_group_name_Hall '-P 2ybc'
_symmetry_space_group_name_H-M 'P 1 21/c 1'
_atom_sites_solution_hydrogens geom
_atom_sites_solution_primary direct
_atom_sites_solution_secondary difmap
_audit_creation_method SHELXL-97
_cell_angle_alpha 90.00
_cell_angle_beta 99.256(4)
_cell_angle_gamma 90.00
_cell_formula_units_Z 4
_cell_length_a 8.8043(4)
_cell_length_b 18.4412(7)
_cell_length_c 10.0523(4)
_cell_measurement_temperature 73(2)
_cell_volume 1610.86(12)
_computing_structure_refinement 'SHELXL-97 (Sheldrick, 1997)'
_computing_structure_solution 'SHELXS-97 (Sheldrick, 1990)'
_diffrn_ambient_temperature 73(2)
_diffrn_measured_fraction_theta_full 0.953
_diffrn_measured_fraction_theta_max 0.953
_diffrn_radiation_monochromator graphite
_diffrn_radiation_source 'fine-focus sealed tube'
_diffrn_radiation_type CuK\a
_diffrn_radiation_wavelength 1.54184
_diffrn_reflns_av_R_equivalents 0.0000
_diffrn_reflns_av_sigmaI/netI 0.0138
_diffrn_reflns_limit_h_max 10
_diffrn_reflns_limit_h_min -10
_diffrn_reflns_limit_k_max 21
_diffrn_reflns_limit_k_min 0
_diffrn_reflns_limit_l_max 11
_diffrn_reflns_limit_l_min 0
_diffrn_reflns_number 2583
_diffrn_reflns_theta_full 64.58
_diffrn_reflns_theta_max 64.58
_diffrn_reflns_theta_min 4.80
_exptl_absorpt_coefficient_mu 6.089
_exptl_absorpt_correction_T_max 0.3908
_exptl_absorpt_correction_T_min 0.1407
_exptl_crystal_density_diffrn 1.416
_exptl_crystal_F_000 680
_exptl_crystal_size_max 0.53
_exptl_crystal_size_mid 0.36
_exptl_crystal_size_min 0.19
_refine_diff_density_max 0.885
_refine_diff_density_min -0.761
_refine_diff_density_rms 0.079
_refine_ls_extinction_coef 0.0020(2)
_refine_ls_extinction_expression Fc^*^=kFc[1+0.001xFc^2^\l^3^/sin(2\q)]^-1/4^
_refine_ls_extinction_method SHELXL
_refine_ls_goodness_of_fit_ref 1.042
_refine_ls_hydrogen_treatment mixed
_refine_ls_matrix_type full
_refine_ls_number_parameters 239
_refine_ls_number_reflns 2583
_refine_ls_number_restraints 0
_refine_ls_restrained_S_all 1.042
_refine_ls_R_factor_all 0.0476
_refine_ls_R_factor_gt 0.0424
_refine_ls_shift/su_max 0.001
_refine_ls_shift/su_mean 0.000
_refine_ls_structure_factor_coef Fsqd
_refine_ls_weighting_details 'calc w=1/[\s^2^(Fo^2^)+(0.0642P)^2^+2.4586P] where P=(Fo^2^+2Fc^2^)/3'
_refine_ls_weighting_scheme calc
_refine_ls_wR_factor_gt 0.1118
_refine_ls_wR_factor_ref 0.1168
_reflns_number_gt 2293
_reflns_number_total 2583
_reflns_threshold_expression >2sigma(I)
_cod_data_source_file ja025700d_s2_1.cif
_cod_data_source_block jb3
_cod_database_code 4114896

loop_
_symmetry_equiv_pos_as_xyz
'x, y, z'
'-x, y+1/2, -z+1/2'
'-x, -y, -z'
'x, -y-1/2, z-1/2'

loop_
_atom_site_label
_atom_site_type_symbol
_atom_site_fract_x
_atom_site_fract_y
_atom_site_fract_z
_atom_site_U_iso_or_equiv
_atom_site_adp_type
_atom_site_occupancy
_atom_site_symmetry_multiplicity
_atom_site_calc_flag
_atom_site_refinement_flags
_atom_site_disorder_assembly
_atom_site_disorder_group
Br4 Br 0.01963(5) 0.90720(3) 0.66140(6) 0.0715(2) Uani 1 1 d . . .
Br8 Br 0.57105(8) 0.68058(3) 0.86800(6) 0.0817(3) Uani 1 1 d . . .
B1 B 0.3505(5) 0.9075(2) 0.8246(5) 0.0432(10) Uani 1 1 d . . .
B2 B 0.5438(5) 0.9367(3) 0.8294(5) 0.0461(10) Uani 1 1 d . . .
B3 B 0.5045(6) 0.8467(2) 0.8837(5) 0.0463(10) Uani 1 1 d . . .
B4 B 0.2440(5) 0.8809(2) 0.6733(5) 0.0477(10) Uani 1 1 d . . .
B5 B 0.3987(5) 0.9577(2) 0.6919(5) 0.0465(10) Uani 1 1 d . . .
B6 B 0.5902(5) 0.9345(3) 0.6707(5) 0.0475(10) Uani 1 1 d . . .
B7 B 0.6448(5) 0.8606(3) 0.7837(5) 0.0503(11) Uani 1 1 d . . .
B8 B 0.5086(6) 0.7737(2) 0.7713(5) 0.0503(11) Uani 1 1 d . . .
B9 B 0.3231(6) 0.8139(2) 0.8058(6) 0.0515(11) Uani 1 1 d . . .
H1 H 0.274(4) 0.934(2) 0.892(4) 0.041(10) Uiso 1 1 d . . .
H2 H 0.591(5) 0.974(2) 0.904(4) 0.051(11) Uiso 1 1 d . . .
H3 H 0.548(4) 0.834(2) 0.992(4) 0.039(10) Uiso 1 1 d . . .
H4 H 0.265(5) 0.862(2) 0.575(4) 0.049(11) Uiso 1 1 d . . .
H5 H 0.360(5) 1.010(2) 0.662(4) 0.046(10) Uiso 1 1 d . . .
H6 H 0.667(5) 0.968(2) 0.623(4) 0.049(11) Uiso 1 1 d . . .
H7 H 0.775(5) 0.847(2) 0.819(4) 0.047(10) Uiso 1 1 d . . .
H8 H 0.529(6) 0.768(3) 0.660(5) 0.072(15) Uiso 1 1 d . . .
H9 H 0.254(6) 0.785(3) 0.874(5) 0.067(13) Uiso 1 1 d . . .
H56 H 0.456(5) 0.933(3) 0.607(4) 0.057(12) Uiso 1 1 d . . .
H67 H 0.622(5) 0.871(3) 0.657(5) 0.066(14) Uiso 1 1 d . . .
H89 H 0.356(8) 0.782(4) 0.710(6) 0.11(2) Uiso 1 1 d . . .
N1 N 0.0044(4) 1.13383(19) 0.8274(3) 0.0517(8) Uani 1 1 d . . .
C1A C 0.1332(13) 1.0836(6) 0.8700(14) 0.064(3) Uani 0.67(3) 1 d P A 1
H1A1 H 0.1073 1.0356 0.8312 0.096 Uiso 0.67(3) 1 calc PR A 1
H1A2 H 0.1521 1.0801 0.9686 0.096 Uiso 0.67(3) 1 calc PR A 1
H1A3 H 0.2259 1.1018 0.8387 0.096 Uiso 0.67(3) 1 calc PR A 1
C2A C 0.0632(17) 1.2074(6) 0.8674(14) 0.077(3) Uani 0.67(3) 1 d P A 1
H2A1 H -0.0181 1.2432 0.8402 0.115 Uiso 0.67(3) 1 calc PR A 1
H2A2 H 0.1518 1.2183 0.8230 0.115 Uiso 0.67(3) 1 calc PR A 1
H2A3 H 0.0947 1.2092 0.9654 0.115 Uiso 0.67(3) 1 calc PR A 1
C3A C -0.0209(19) 1.1296(6) 0.6772(11) 0.094(5) Uani 0.67(3) 1 d P A 1
H3A1 H -0.1064 1.1614 0.6401 0.142 Uiso 0.67(3) 1 calc PR A 1
H3A2 H -0.0457 1.0795 0.6489 0.142 Uiso 0.67(3) 1 calc PR A 1
H3A3 H 0.0727 1.1449 0.6439 0.142 Uiso 0.67(3) 1 calc PR A 1
C4A C -0.128(2) 1.1159(7) 0.880(2) 0.113(6) Uani 0.67(3) 1 d P A 1
H4A1 H -0.1563 1.0656 0.8567 0.170 Uiso 0.67(3) 1 calc PR A 1
H4A2 H -0.2118 1.1482 0.8421 0.170 Uiso 0.67(3) 1 calc PR A 1
H4A3 H -0.1075 1.1212 0.9783 0.170 Uiso 0.67(3) 1 calc PR A 1
C1B C 0.043(6) 1.161(4) 0.706(4) 0.22(3) Uani 0.33(3) 1 d P A 2
H1B1 H 0.0325 1.2136 0.7046 0.336 Uiso 0.33(3) 1 calc PR A 2
H1B2 H -0.0265 1.1398 0.6301 0.336 Uiso 0.33(3) 1 calc PR A 2
H1B3 H 0.1493 1.1475 0.7003 0.336 Uiso 0.33(3) 1 calc PR A 2
C2B C -0.004(5) 1.1964(19) 0.928(4) 0.120(15) Uani 0.33(3) 1 d P A 2
H2B1 H -0.0376 1.2408 0.8789 0.180 Uiso 0.33(3) 1 calc PR A 2
H2B2 H 0.0978 1.2040 0.9821 0.180 Uiso 0.33(3) 1 calc PR A 2
H2B3 H -0.0777 1.1838 0.9882 0.180 Uiso 0.33(3) 1 calc PR A 2
C3B C 0.074(7) 1.0679(16) 0.915(4) 0.141(19) Uani 0.33(3) 1 d P A 2
H3B1 H 0.1412 1.0400 0.8654 0.211 Uiso 0.33(3) 1 calc PR A 2
H3B2 H -0.0095 1.0368 0.9355 0.211 Uiso 0.33(3) 1 calc PR A 2
H3B3 H 0.1337 1.0858 0.9995 0.211 Uiso 0.33(3) 1 calc PR A 2
C4B C -0.164(3) 1.1117(18) 0.779(5) 0.129(14) Uani 0.33(3) 1 d P A 2
H4B1 H -0.2038 1.1386 0.6965 0.194 Uiso 0.33(3) 1 calc PR A 2
H4B2 H -0.2255 1.1229 0.8489 0.194 Uiso 0.33(3) 1 calc PR A 2
H4B3 H -0.1686 1.0596 0.7599 0.194 Uiso 0.33(3) 1 calc PR A 2

loop_
_atom_site_aniso_label
_atom_site_aniso_U_11
_atom_site_aniso_U_22
_atom_site_aniso_U_33
_atom_site_aniso_U_23
_atom_site_aniso_U_13
_atom_site_aniso_U_12
Br4 0.0392(3) 0.0683(4) 0.1068(5) -0.0187(3) 0.0108(2) -0.0020(2)
Br8 0.1291(6) 0.0486(3) 0.0751(4) 0.0191(2) 0.0390(4) 0.0329(3)
B1 0.044(2) 0.037(2) 0.050(3) -0.0064(18) 0.0128(19) -0.0018(17)
B2 0.044(2) 0.044(2) 0.050(3) -0.006(2) 0.0068(19) -0.0060(19)
B3 0.057(3) 0.041(2) 0.043(3) 0.0004(18) 0.014(2) 0.003(2)
B4 0.044(2) 0.041(2) 0.058(3) -0.005(2) 0.007(2) -0.0043(18)
B5 0.050(2) 0.037(2) 0.053(3) 0.001(2) 0.010(2) 0.0008(19)
B6 0.045(2) 0.044(2) 0.054(3) 0.001(2) 0.010(2) -0.0059(19)
B7 0.047(2) 0.062(3) 0.043(2) 0.002(2) 0.009(2) 0.005(2)
B8 0.066(3) 0.036(2) 0.051(3) 0.0046(19) 0.014(2) 0.007(2)
B9 0.060(3) 0.033(2) 0.065(3) -0.002(2) 0.023(2) -0.0053(19)
N1 0.059(2) 0.0424(18) 0.051(2) -0.0002(15) 0.0008(16) 0.0083(15)
C1A 0.071(5) 0.038(5) 0.080(8) 0.001(4) 0.000(4) 0.015(4)
C2A 0.100(8) 0.044(4) 0.083(8) -0.011(4) 0.003(5) 0.013(5)
C3A 0.152(13) 0.070(6) 0.052(5) -0.003(4) -0.011(7) -0.005(6)
C4A 0.103(11) 0.098(8) 0.158(14) 0.021(9) 0.083(11) 0.007(7)
C1B 0.17(4) 0.42(8) 0.11(3) 0.03(4) 0.12(3) 0.03(5)
C2B 0.13(3) 0.10(2) 0.12(3) -0.050(19) -0.029(18) 0.065(19)
C3B 0.23(5) 0.051(13) 0.11(3) 0.030(13) -0.06(3) 0.03(2)
C4B 0.071(13) 0.12(2) 0.18(3) 0.00(2) -0.034(18) -0.030(13)

loop_
_atom_type_symbol
_atom_type_description
_atom_type_scat_dispersion_real
_atom_type_scat_dispersion_imag
_atom_type_scat_source
B B 0.0090 0.0039 'International Tables Vol C Tables 4.2.6.8 and 6.1.1.4'
H H 0.0000 0.0000 'International Tables Vol C Tables 4.2.6.8 and 6.1.1.4'
Br Br -0.6763 1.2805 'International Tables Vol C Tables 4.2.6.8 and 6.1.1.4'
N N 0.0311 0.0180 'International Tables Vol C Tables 4.2.6.8 and 6.1.1.4'
C C 0.0181 0.0091 'International Tables Vol C Tables 4.2.6.8 and 6.1.1.4'

loop_
_geom_angle_atom_site_label_1
_geom_angle_atom_site_label_2
_geom_angle_atom_site_label_3
_geom_angle
B4 B1 B5 68.8(3)
B4 B1 B9 65.0(3)
B5 B1 B9 119.4(3)
B4 B1 B2 119.5(3)
B5 B1 B2 60.5(3)
B9 B1 B2 114.6(3)
B4 B1 B3 113.0(3)
B5 B1 B3 109.0(3)
B9 B1 B3 60.0(3)
B2 B1 B3 60.6(3)
B4 B1 H1 111(2)
B5 B1 H1 118(2)
B9 B1 H1 114(2)
B2 B1 H1 120(2)
B3 B1 H1 124.0(19)
B6 B2 B7 62.1(3)
B6 B2 B5 61.8(3)
B7 B2 B5 107.6(3)
B6 B2 B1 109.8(3)
B7 B2 B1 105.9(3)
B5 B2 B1 58.4(3)
B6 B2 B3 110.4(3)
B7 B2 B3 58.3(3)
B5 B2 B3 106.8(3)
B1 B2 B3 59.9(3)
B6 B2 H2 124(2)
B7 B2 H2 123(2)
B5 B2 H2 125(2)
B1 B2 H2 119(2)
B3 B2 H2 117(2)
B7 B3 B8 69.6(3)
B7 B3 B9 118.1(4)
B8 B3 B9 64.2(3)
B7 B3 B1 106.7(3)
B8 B3 B1 111.1(3)
B9 B3 B1 59.0(3)
B7 B3 B2 59.8(3)
B8 B3 B2 119.1(3)
B9 B3 B2 112.7(3)
B1 B3 B2 59.5(2)
B7 B3 H3 116(2)
B8 B3 H3 116(2)
B9 B3 H3 120(2)
B1 B3 H3 125(2)
B2 B3 H3 115(2)
B1 B4 B9 58.2(3)
B1 B4 B5 55.8(2)
B9 B4 B5 103.7(3)
B1 B4 Br4 111.9(3)
B9 B4 Br4 116.8(3)
B5 B4 Br4 119.5(3)
B1 B4 H4 138(2)
B9 B4 H4 109(2)
B5 B4 H4 96(2)
Br4 B4 H4 109(2)
B1 B5 B2 61.1(3)
B1 B5 B6 108.5(3)
B2 B5 B6 57.5(3)
B1 B5 B4 55.4(2)
B2 B5 B4 108.8(3)
B6 B5 B4 118.2(3)
B1 B5 H5 127(2)
B2 B5 H5 126(2)
B6 B5 H5 117(2)
B4 B5 H5 117(2)
B1 B5 H56 124(2)
B2 B5 H56 98(2)
B6 B5 H56 44(2)
B4 B5 H56 92(2)
H5 B5 H56 108(3)
B2 B6 B5 60.7(3)
B2 B6 B7 60.4(3)
B5 B6 B7 105.6(3)
B2 B6 H6 131(2)
B5 B6 H6 126(2)
B7 B6 H6 126(2)
B2 B6 H56 98(2)
B5 B6 H56 40(2)
B7 B6 H56 117(2)
H6 B6 H56 113(3)
B2 B6 H67 103(2)
B5 B6 H67 119(2)
B7 B6 H67 45(2)
H6 B6 H67 109(3)
H56 B6 H67 98(3)
B3 B7 B2 61.9(3)
B3 B7 B6 109.7(3)
B2 B7 B6 57.5(3)
B3 B7 B8 55.9(3)
B2 B7 B8 109.4(3)
B6 B7 B8 118.4(3)
B3 B7 H7 123(2)
B2 B7 H7 127(2)
B6 B7 H7 120(2)
B8 B7 H7 114(2)
B3 B7 H67 126(2)
B2 B7 H67 98(2)
B6 B7 H67 43(2)
B8 B7 H67 94(2)
H7 B7 H67 109(3)
B3 B8 B9 58.1(3)
B3 B8 B7 54.5(2)
B9 B8 B7 101.8(3)
B3 B8 Br8 112.1(3)
B9 B8 Br8 115.3(3)
B7 B8 Br8 122.9(3)
B3 B8 H8 135(3)
B9 B8 H8 119(2)
B7 B8 H8 87(3)
Br8 B8 H8 108(3)
B3 B8 H89 95(3)
B9 B8 H89 40(3)
B7 B8 H89 118(3)
Br8 B8 H89 119(3)
H8 B8 H89 83(4)
B1 B9 B3 61.0(3)
B1 B9 B4 56.8(3)
B3 B9 B4 107.2(3)
B1 B9 B8 107.5(3)
B3 B9 B8 57.7(3)
B4 B9 B8 111.5(3)
B1 B9 H9 119(3)
B3 B9 H9 115(3)
B4 B9 H9 125(3)
B8 B9 H9 120(3)
B1 B9 H89 121(3)
B3 B9 H89 102(3)
B4 B9 H89 82(3)
B8 B9 H89 48(3)
H9 B9 H89 119(4)
C4A N1 C1B 138(2)
C4A N1 C1A 113.0(7)
C1B N1 C1A 101(2)
C4A N1 C2A 113.0(8)
C1B N1 C2A 78(3)
C1A N1 C2A 106.0(8)
C4A N1 C3A 112.0(11)
C1B N1 C3A 33(3)
C1A N1 C3A 104.1(8)
C2A N1 C3A 108.1(7)
C4A N1 C4B 40.4(15)
C1B N1 C4B 100(2)
C1A N1 C4B 125.6(14)
C2A N1 C4B 127.2(14)
C3A N1 C4B 71.6(19)
C4A N1 C2B 78.3(19)
C1B N1 C2B 110(3)
C1A N1 C2B 113.2(11)
C2A N1 C2B 36.1(18)
C3A N1 C2B 133.5(17)
C4B N1 C2B 105.2(18)
C4A N1 C3B 83(2)
C1B N1 C3B 129(3)
C1A N1 C3B 30(2)
C2A N1 C3B 117.9(15)
C3A N1 C3B 120.6(17)
C4B N1 C3B 104(2)
C2B N1 C3B 105(2)
N1 C1A H1A1 109.5
N1 C1A H1A2 109.5
N1 C1A H1A3 109.5
N1 C2A H2A1 109.5
N1 C2A H2A2 109.5
N1 C2A H2A3 109.5
N1 C3A H3A1 109.5
N1 C3A H3A2 109.5
N1 C3A H3A3 109.5
N1 C4A H4A1 109.5
N1 C4A H4A2 109.5
N1 C4A H4A3 109.5
N1 C1B H1B1 109.5
N1 C1B H1B2 109.5
H1B1 C1B H1B2 109.5
N1 C1B H1B3 109.5
H1B1 C1B H1B3 109.5
H1B2 C1B H1B3 109.5
N1 C2B H2B1 109.5
N1 C2B H2B2 109.5
H2B1 C2B H2B2 109.5
N1 C2B H2B3 109.5
H2B1 C2B H2B3 109.5
H2B2 C2B H2B3 109.5
N1 C3B H3B1 109.5
N1 C3B H3B2 109.5
H3B1 C3B H3B2 109.5
N1 C3B H3B3 109.5
H3B1 C3B H3B3 109.5
H3B2 C3B H3B3 109.5
N1 C4B H4B1 109.5
N1 C4B H4B2 109.5
H4B1 C4B H4B2 109.5
N1 C4B H4B3 109.5
H4B1 C4B H4B3 109.5
H4B2 C4B H4B3 109.5

loop_
_geom_bond_atom_site_label_1
_geom_bond_atom_site_label_2
_geom_bond_distance
Br4 B4 2.019(5)
Br8 B8 2.006(4)
B1 B4 1.724(7)
B1 B5 1.731(6)
B1 B9 1.750(6)
B1 B2 1.778(6)
B1 B3 1.787(6)
B1 H1 1.14(4)
B2 B6 1.710(7)
B2 B7 1.761(7)
B2 B5 1.768(7)
B2 B3 1.798(6)
B2 H2 1.05(4)
B3 B7 1.733(6)
B3 B8 1.761(6)
B3 B9 1.769(7)
B3 H3 1.11(4)
B4 B9 1.867(7)
B4 B5 1.952(6)
B4 H4 1.09(4)
B5 B6 1.785(7)
B5 H5 1.04(4)
B5 H56 1.15(5)
B6 B7 1.790(7)
B6 H6 1.08(4)
B6 H56 1.25(5)
B6 H67 1.21(5)
B7 B8 1.994(7)
B7 H7 1.17(4)
B7 H67 1.27(5)
B8 B9 1.876(7)
B8 H8 1.16(5)
B8 H89 1.39(6)
B9 H9 1.12(5)
B9 H89 1.20(7)
N1 C4A 1.391(11)
N1 C1B 1.40(3)
N1 C1A 1.473(12)
N1 C2A 1.484(11)
N1 C3A 1.493(11)
N1 C4B 1.54(2)
N1 C2B 1.55(2)
N1 C3B 1.57(2)
C1A H1A1 0.9800
C1A H1A2 0.9800
C1A H1A3 0.9800
C2A H2A1 0.9800
C2A H2A2 0.9800
C2A H2A3 0.9800
C3A H3A1 0.9800
C3A H3A2 0.9800
C3A H3A3 0.9800
C4A H4A1 0.9800
C4A H4A2 0.9800
C4A H4A3 0.9800
C1B H1B1 0.9800
C1B H1B2 0.9800
C1B H1B3 0.9800
C2B H2B1 0.9800
C2B H2B2 0.9800
C2B H2B3 0.9800
C3B H3B1 0.9800
C3B H3B2 0.9800
C3B H3B3 0.9800
C4B H4B1 0.9800
C4B H4B2 0.9800
C4B H4B3 0.9800
